data_4104307
loop_
_publ_author_name
'Bego\~na Verdejo'
'Guzm\'an Gil-Ram\'irez'
'Pablo Ballester'

_publ_section_title
;
 Molecular Recognition of Pyridine N-Oxides in Water Using Calix[4]pyrrole
 Receptors
;
_journal_name_full 'Journal of the American Chemical Society'
_journal_page_first 3178
_journal_page_last 3179
_journal_paper_doi 10.1021/ja900151u
_journal_volume 131
_journal_year 2009
_chemical_formula_sum 'C77 H80 N8 O14'
_chemical_formula_weight 1341.49
_space_group_IT_number 2
_symmetry_cell_setting triclinic
_symmetry_space_group_name_Hall '-P 1'
_symmetry_space_group_name_H-M 'P -1'
_atom_sites_solution_hydrogens geom
_atom_sites_solution_primary direct
_atom_sites_solution_secondary difmap
_audit_creation_method SHELXL-97
_cell_angle_alpha 76.829(7)
_cell_angle_beta 77.781(9)
_cell_angle_gamma 80.682(8)
_cell_formula_units_Z 2
_cell_length_a 11.164(4)
_cell_length_b 15.330(5)
_cell_length_c 21.339(7)
_cell_measurement_reflns_used 4270
_cell_measurement_temperature 100(2)
_cell_measurement_theta_max 54.54
_cell_measurement_theta_min 3.61
_cell_volume 3451(2)
_computing_cell_refinement 'Bruker-Nonius Apex v1.0-22 2002'
_computing_data_collection 'Bruker-Nonius Apex v1.0-22 2002'
_computing_data_reduction 'SAINT+ Version 7.06A Bruker-Nonius, 2004'
_computing_molecular_graphics 'Shelxtl Version 6.12 (Sheldrick, 2001)'
_computing_publication_material 'Shelxtl Version 6.12 (Sheldrick, 2001)'
_computing_structure_refinement 'Shelxtl Version 6.12 (Sheldrick, 2001)'
_computing_structure_solution 'Shelxtl Version 6.12 (Sheldrick, 2001)'
_diffrn_ambient_temperature 100(2)
_diffrn_detector_area_resol_mean 512
_diffrn_detector_type '4K CCD area detector APEX II'
_diffrn_measured_fraction_theta_full 0.908
_diffrn_measured_fraction_theta_max 0.908
_diffrn_measurement_device_type 'Kappa 4-axis goniometer bruker-nonius'
_diffrn_measurement_method
;
 Fullsphere data collection, phi and omega scans
;
_diffrn_measurement_specimen_support 'magnetic support whith 10 micron nylon fiber cryoloop'
_diffrn_radiation_monochromator 'Multilayer Montel 200 mirrors'
_diffrn_radiation_type MoK\a
_diffrn_radiation_wavelength 0.71073
_diffrn_reflns_av_R_equivalents 0.1464
_diffrn_reflns_av_sigmaI/netI 0.1470
_diffrn_reflns_limit_h_max 14
_diffrn_reflns_limit_h_min -11
_diffrn_reflns_limit_k_max 19
_diffrn_reflns_limit_k_min -19
_diffrn_reflns_limit_l_max 27
_diffrn_reflns_limit_l_min -27
_diffrn_reflns_number 41172
_diffrn_reflns_theta_full 27.27
_diffrn_reflns_theta_max 27.27
_diffrn_reflns_theta_min 2.63
_diffrn_source 'rotating anode X-ray tube'
_diffrn_source_current 70
_diffrn_source_power 50
_diffrn_source_size '3 mm x 0.3 mm fine focus'
_diffrn_source_type 'Bruker-Nonius FR 591'
_exptl_absorpt_coefficient_mu 0.090
_exptl_absorpt_correction_T_max 1.0
_exptl_absorpt_correction_T_min 0.9956
_exptl_absorpt_correction_type empirical
_exptl_absorpt_process_details
; 
 SADABS Version 2.1 2003 Bruker-Nonius
 Blessing, Acta Cryst. (1995) A51 33-38
;
_exptl_crystal_colour yellow
_exptl_crystal_density_diffrn 1.291
_exptl_crystal_density_method 'not measured'
_exptl_crystal_description Needle
_exptl_crystal_F_000 1420
_exptl_crystal_size_max 0.05
_exptl_crystal_size_mid 0.03
_exptl_crystal_size_min 0.01
_refine_diff_density_max 0.578
_refine_diff_density_min -0.391
_refine_diff_density_rms 0.081
_refine_ls_extinction_coef 0.0077(13)
_refine_ls_extinction_expression Fc^*^=kFc[1+0.001xFc^2^\l^3^/sin(2\q)]^-1/4^
_refine_ls_extinction_method SHELXL
_refine_ls_goodness_of_fit_ref 1.043
_refine_ls_hydrogen_treatment noref
_refine_ls_matrix_type full
_refine_ls_number_parameters 896
_refine_ls_number_reflns 14079
_refine_ls_number_restraints 0
_refine_ls_restrained_S_all 1.043
_refine_ls_R_factor_all 0.1695
_refine_ls_R_factor_gt 0.0898
_refine_ls_shift/su_max 0.000
_refine_ls_shift/su_mean 0.000
_refine_ls_structure_factor_coef Fsqd
_refine_ls_weighting_details 'calc w=1/[\s^2^(Fo^2^)+(0.1039P)^2^+6.0652P] where P=(Fo^2^+2Fc^2^)/3'
_refine_ls_weighting_scheme calc
_refine_ls_wR_factor_gt 0.2340
_refine_ls_wR_factor_ref 0.2744
_reflns_number_gt 7455
_reflns_number_total 14079
_reflns_threshold_expression >2sigma(I)
_cod_data_source_file ja900151u_si_003.cif
_cod_data_source_block bv103pno_0m
_cod_depositor_comments
;
The following automatic conversions were performed:

data name '_diffrn_measurement_specimen_suppport' was replaced with
'_diffrn_measurement_specimen_support' as specified in the
replacement file 'data/replacement-values/replacement_tags.lst'.

Automatic conversion script
Id: cif_correct_tags 9268 2022-04-12 08:56:07Z antanas 
;
_cod_original_cell_volume 3450.6(19)
_cod_original_sg_symbol_H-M P-1
_cod_database_code 4104307

loop_
_symmetry_equiv_pos_as_xyz
'x, y, z'
'-x, -y, -z'

loop_
_atom_site_label
_atom_site_type_symbol
_atom_site_fract_x
_atom_site_fract_y
_atom_site_fract_z
_atom_site_U_iso_or_equiv
_atom_site_adp_type
_atom_site_occupancy
_atom_site_symmetry_multiplicity
_atom_site_calc_flag
_atom_site_refinement_flags
O1 O 0.7927(4) 0.3519(2) 0.29688(16) 0.0359(9) Uani 1 1 d .
N1 N 1.0211(4) -0.0337(2) 0.23812(16) 0.0219(8) Uani 1 1 d .
H1A H 1.0690 0.0080 0.2351 0.026 Uiso 1 1 calc R
C1 C 1.0155(5) -0.0751(3) 0.1877(2) 0.0248(10) Uani 1 1 d .
O1X O 1.1909(3) 0.08947(19) 0.23794(14) 0.0270(7) Uani 1 1 d .
N1X N 1.1755(4) 0.1786(2) 0.23004(16) 0.0239(8) Uani 1 1 d .
C1X C 1.0996(5) 0.2297(3) 0.1898(2) 0.0290(11) Uani 1 1 d .
H1XA H 1.0591 0.2016 0.1662 0.035 Uiso 1 1 calc R
C2X C 1.0816(5) 0.3214(3) 0.1833(2) 0.0289(11) Uani 1 1 d .
H2XA H 1.0284 0.3567 0.1552 0.035 Uiso 1 1 calc R
C3X C 1.1411(5) 0.3635(3) 0.2179(2) 0.0285(11) Uani 1 1 d .
C4X C 1.2206(5) 0.3080(3) 0.2570(2) 0.0309(11) Uani 1 1 d .
H4XA H 1.2632 0.3345 0.2807 0.037 Uiso 1 1 calc R
C5X C 1.2379(5) 0.2181(3) 0.2619(2) 0.0318(11) Uani 1 1 d .
H5XA H 1.2942 0.1820 0.2879 0.038 Uiso 1 1 calc R
C6X C 1.1222(5) 0.4618(3) 0.2141(2) 0.0292(11) Uani 1 1 d .
C7X C 1.0091(5) 0.5128(3) 0.2041(2) 0.0318(11) Uani 1 1 d .
H7XA H 0.9445 0.4844 0.1975 0.038 Uiso 1 1 calc R
C8X C 0.9913(6) 0.6037(3) 0.2040(2) 0.0372(12) Uani 1 1 d .
H8XA H 0.9138 0.6376 0.1984 0.045 Uiso 1 1 calc R
C9X C 1.0856(6) 0.6455(4) 0.2121(3) 0.0423(13) Uani 1 1 d .
H9XA H 1.0729 0.7084 0.2118 0.051 Uiso 1 1 calc R
C10X C 1.2001(6) 0.5962(3) 0.2206(3) 0.0411(13) Uani 1 1 d .
H10A H 1.2654 0.6256 0.2253 0.049 Uiso 1 1 calc R
C11X C 1.2173(6) 0.5050(3) 0.2222(2) 0.0372(12) Uani 1 1 d .
H11A H 1.2943 0.4711 0.2288 0.045 Uiso 1 1 calc R
N2 N 1.1431(4) -0.0282(2) 0.36701(16) 0.0230(8) Uani 1 1 d .
H2A H 1.1582 0.0140 0.3317 0.028 Uiso 1 1 calc R
O2 O 0.6795(4) 0.5192(2) 0.27585(17) 0.0380(9) Uani 1 1 d .
C2 C 0.9312(5) -0.1357(3) 0.2128(2) 0.0262(10) Uani 1 1 d .
H2B H 0.9078 -0.1744 0.1896 0.031 Uiso 1 1 calc R
O3 O 0.7591(4) 0.5527(2) 0.35435(16) 0.0382(9) Uani 1 1 d .
N3 N 1.4169(4) -0.0214(2) 0.27255(16) 0.0250(8) Uani 1 1 d .
H3A H 1.3567 0.0222 0.2652 0.030 Uiso 1 1 calc R
C3 C 0.8844(5) -0.1307(3) 0.2797(2) 0.0280(10) Uani 1 1 d .
H3B H 0.8249 -0.1654 0.3090 0.034 Uiso 1 1 calc R
O4 O 1.3280(4) 0.3335(2) 0.39133(16) 0.0373(9) Uani 1 1 d .
C4 C 0.9403(5) -0.0673(3) 0.29380(19) 0.0242(10) Uani 1 1 d .
N4 N 1.2891(4) -0.0270(2) 0.14558(16) 0.0229(8) Uani 1 1 d .
H4A H 1.2554 0.0051 0.1755 0.027 Uiso 1 1 calc R
O5 O 1.4149(4) 0.3203(3) 0.50469(17) 0.0489(11) Uani 1 1 d .
C5 C 0.9204(5) -0.0293(3) 0.35596(19) 0.0244(10) Uani 1 1 d .
O6 O 1.5694(4) 0.4019(3) 0.44957(18) 0.0478(10) Uani 1 1 d .
C6 C 0.8947(5) 0.0744(3) 0.33935(19) 0.0265(10) Uani 1 1 d .
O7 O 1.4580(3) 0.3712(2) 0.11649(15) 0.0319(8) Uani 1 1 d .
C7 C 0.8248(5) 0.1173(3) 0.2903(2) 0.0272(10) Uani 1 1 d .
H7A H 0.7992 0.0818 0.2655 0.033 Uiso 1 1 calc R
O8 O 1.4607(4) 0.5443(2) 0.10621(17) 0.0379(9) Uani 1 1 d .
C8 C 0.7932(5) 0.2087(3) 0.2778(2) 0.0290(11) Uani 1 1 d .
H8A H 0.7468 0.2363 0.2444 0.035 Uiso 1 1 calc R
O9 O 1.3176(4) 0.5801(2) 0.04039(16) 0.0357(9) Uani 1 1 d .
C9 C 0.8287(5) 0.2609(3) 0.3138(2) 0.0280(10) Uani 1 1 d .
O10 O 0.9311(3) 0.3283(2) 0.02845(15) 0.0319(8) Uani 1 1 d .
C10 C 0.8967(5) 0.2212(3) 0.3632(2) 0.0294(11) Uani 1 1 d .
H10B H 0.9213 0.2570 0.3881 0.035 Uiso 1 1 calc R
C11 C 0.9276(5) 0.1273(3) 0.3752(2) 0.0285(11) Uani 1 1 d .
H11B H 0.9727 0.0996 0.4091 0.034 Uiso 1 1 calc R
O11 O 1.1562(4) 0.3997(2) 0.01401(17) 0.0408(9) Uani 1 1 d .
O12 O 1.1255(4) 0.4786(2) -0.08518(16) 0.0352(8) Uani 1 1 d .
C12 C 0.8149(5) 0.4071(3) 0.3368(2) 0.0299(11) Uani 1 1 d .
H12A H 0.9040 0.4131 0.3294 0.036 Uiso 1 1 calc R
H12B H 0.7876 0.3807 0.3836 0.036 Uiso 1 1 calc R
C13 C 0.7420(5) 0.4979(3) 0.3182(2) 0.0298(11) Uani 1 1 d .
C14 C 0.6923(6) 0.6435(3) 0.3414(3) 0.0445(14) Uani 1 1 d .
H14A H 0.7101 0.6794 0.3702 0.067 Uiso 1 1 calc R
H14B H 0.6034 0.6394 0.3497 0.067 Uiso 1 1 calc R
H14C H 0.7188 0.6723 0.2956 0.067 Uiso 1 1 calc R
C15 C 0.8041(5) -0.0642(3) 0.4020(2) 0.0317(11) Uani 1 1 d .
H15A H 0.8170 -0.1302 0.4137 0.048 Uiso 1 1 calc R
H15B H 0.7331 -0.0452 0.3797 0.048 Uiso 1 1 calc R
H15C H 0.7884 -0.0392 0.4418 0.048 Uiso 1 1 calc R
C16 C 1.0321(5) -0.0615(3) 0.3898(2) 0.0243(10) Uani 1 1 d .
C17 C 1.0462(5) -0.1268(3) 0.4444(2) 0.0285(10) Uani 1 1 d .
H17A H 0.9849 -0.1627 0.4706 0.034 Uiso 1 1 calc R
C18 C 1.1698(5) -0.1313(3) 0.4549(2) 0.0297(11) Uani 1 1 d .
H18A H 1.2045 -0.1707 0.4896 0.036 Uiso 1 1 calc R
C19 C 1.2297(5) -0.0693(3) 0.4065(2) 0.0258(10) Uani 1 1 d .
C20 C 1.3584(5) -0.0426(3) 0.39657(19) 0.0257(10) Uani 1 1 d .
C21 C 1.3538(5) 0.0586(3) 0.39502(19) 0.0252(10) Uani 1 1 d .
C22 C 1.2450(5) 0.1076(3) 0.42324(19) 0.0285(11) Uani 1 1 d .
H22A H 1.1736 0.0782 0.4424 0.034 Uiso 1 1 calc R
C23 C 1.2422(5) 0.1980(3) 0.4230(2) 0.0301(11) Uani 1 1 d .
H23A H 1.1689 0.2304 0.4422 0.036 Uiso 1 1 calc R
C24 C 1.3460(5) 0.2418(3) 0.3950(2) 0.0291(11) Uani 1 1 d .
C25 C 1.4550(5) 0.1943(3) 0.3687(2) 0.0326(11) Uani 1 1 d .
H25A H 1.5270 0.2237 0.3512 0.039 Uiso 1 1 calc R
C26 C 1.4579(5) 0.1039(3) 0.3682(2) 0.0299(11) Uani 1 1 d .
H26A H 1.5319 0.0720 0.3493 0.036 Uiso 1 1 calc R
C27 C 1.4315(6) 0.3785(4) 0.3883(2) 0.0400(13) Uani 1 1 d .
H27A H 1.4108 0.4441 0.3730 0.048 Uiso 1 1 calc R
H27B H 1.5017 0.3569 0.3564 0.048 Uiso 1 1 calc R
C28 C 1.4694(6) 0.3617(3) 0.4547(2) 0.0370(12) Uani 1 1 d .
C29 C 1.6134(7) 0.3948(5) 0.5101(3) 0.0579(18) Uani 1 1 d .
H29A H 1.6867 0.4263 0.5011 0.087 Uiso 1 1 calc R
H29B H 1.6345 0.3311 0.5292 0.087 Uiso 1 1 calc R
H29C H 1.5485 0.4222 0.5410 0.087 Uiso 1 1 calc R
C30 C 1.4214(5) -0.0946(3) 0.4551(2) 0.0315(11) Uani 1 1 d .
H30A H 1.4261 -0.1597 0.4577 0.047 Uiso 1 1 calc R
H30B H 1.3728 -0.0790 0.4959 0.047 Uiso 1 1 calc R
H30C H 1.5048 -0.0777 0.4486 0.047 Uiso 1 1 calc R
C31 C 1.4371(5) -0.0677(3) 0.33398(19) 0.0240(10) Uani 1 1 d .
C32 C 1.5375(5) -0.1304(3) 0.3247(2) 0.0294(11) Uani 1 1 d .
H32A H 1.5721 -0.1724 0.3582 0.035 Uiso 1 1 calc R
C33 C 1.5817(5) -0.1218(3) 0.2555(2) 0.0304(11) Uani 1 1 d .
H33A H 1.6509 -0.1566 0.2351 0.037 Uiso 1 1 calc R
C34 C 1.5053(4) -0.0538(3) 0.2245(2) 0.0249(10) Uani 1 1 d .
C35 C 1.5104(5) -0.0121(3) 0.1519(2) 0.0254(10) Uani 1 1 d .
C36 C 1.4891(5) 0.0914(3) 0.1419(2) 0.0249(10) Uani 1 1 d .
C37 C 1.5462(5) 0.1346(3) 0.1769(2) 0.0259(10) Uani 1 1 d .
H37A H 1.5945 0.0994 0.2075 0.031 Uiso 1 1 calc R
C38 C 1.5335(5) 0.2272(3) 0.1677(2) 0.0301(11) Uani 1 1 d .
H38A H 1.5722 0.2556 0.1919 0.036 Uiso 1 1 calc R
C39 C 1.4630(5) 0.2794(3) 0.1222(2) 0.0264(10) Uani 1 1 d .
C40 C 1.4059(5) 0.2389(3) 0.0870(2) 0.0271(10) Uani 1 1 d .
H40A H 1.3573 0.2745 0.0567 0.033 Uiso 1 1 calc R
C41 C 1.4204(5) 0.1455(3) 0.0965(2) 0.0268(10) Uani 1 1 d .
H41A H 1.3828 0.1176 0.0715 0.032 Uiso 1 1 calc R
C42 C 1.3801(5) 0.4273(3) 0.0750(2) 0.0272(10) Uani 1 1 d .
H42A H 1.2933 0.4151 0.0911 0.033 Uiso 1 1 calc R
H42B H 1.4058 0.4165 0.0298 0.033 Uiso 1 1 calc R
C43 C 1.3933(5) 0.5228(3) 0.0767(2) 0.0285(10) Uani 1 1 d .
C44 C 1.3178(6) 0.6743(3) 0.0395(2) 0.0361(12) Uani 1 1 d .
H44A H 1.2604 0.7107 0.0121 0.054 Uiso 1 1 calc R
H44B H 1.4012 0.6912 0.0218 0.054 Uiso 1 1 calc R
H44C H 1.2921 0.6852 0.0842 0.054 Uiso 1 1 calc R
C45 C 1.6409(5) -0.0379(3) 0.1139(2) 0.0302(10) Uani 1 1 d .
H45A H 1.6575 -0.1037 0.1193 0.045 Uiso 1 1 calc R
H45B H 1.7025 -0.0157 0.1310 0.045 Uiso 1 1 calc R
H45C H 1.6453 -0.0107 0.0673 0.045 Uiso 1 1 calc R
C46 C 1.4161(5) -0.0465(3) 0.1251(2) 0.0239(9) Uani 1 1 d .
C47 C 1.4300(5) -0.1001(3) 0.0799(2) 0.0280(10) Uani 1 1 d .
H47A H 1.5062 -0.1255 0.0579 0.034 Uiso 1 1 calc R
C48 C 1.3114(5) -0.1109(3) 0.0716(2) 0.0292(11) Uani 1 1 d .
H48A H 1.2947 -0.1444 0.0427 0.035 Uiso 1 1 calc R
C49 C 1.2230(5) -0.0648(3) 0.11257(19) 0.0235(10) Uani 1 1 d .
C50 C 1.0832(5) -0.0446(3) 0.11828(19) 0.0242(10) Uani 1 1 d .
C51 C 1.0455(4) 0.0559(3) 0.09480(18) 0.0219(9) Uani 1 1 d .
C52 C 1.1264(5) 0.1082(3) 0.04671(19) 0.0242(10) Uani 1 1 d .
H52A H 1.2060 0.0810 0.0302 0.029 Uiso 1 1 calc R
C53 C 1.0917(5) 0.1994(3) 0.0229(2) 0.0255(10) Uani 1 1 d .
H53A H 1.1475 0.2343 -0.0091 0.031 Uiso 1 1 calc R
C54 C 0.9750(5) 0.2383(3) 0.0464(2) 0.0258(10) Uani 1 1 d .
C55 C 0.8914(5) 0.1878(3) 0.0930(2) 0.0271(10) Uani 1 1 d .
H55A H 0.8109 0.2150 0.1082 0.033 Uiso 1 1 calc R
C56 C 0.9277(5) 0.0972(3) 0.11687(19) 0.0250(10) Uani 1 1 d .
H56A H 0.8713 0.0627 0.1488 0.030 Uiso 1 1 calc R
C57 C 0.9869(5) 0.3763(3) -0.0335(2) 0.0314(11) Uani 1 1 d .
H57A H 0.9253 0.4248 -0.0509 0.038 Uiso 1 1 calc R
H57B H 1.0116 0.3346 -0.0644 0.038 Uiso 1 1 calc R
C58 C 1.0988(5) 0.4175(3) -0.0298(2) 0.0302(11) Uani 1 1 d .
C59 C 1.2415(5) 0.5161(4) -0.0951(3) 0.0391(12) Uani 1 1 d .
H59A H 1.2519 0.5598 -0.1367 0.059 Uiso 1 1 calc R
H59B H 1.3102 0.4674 -0.0961 0.059 Uiso 1 1 calc R
H59C H 1.2406 0.5464 -0.0592 0.059 Uiso 1 1 calc R
C60 C 1.0419(5) -0.0958(3) 0.0737(2) 0.0279(11) Uani 1 1 d .
H60A H 0.9521 -0.0834 0.0769 0.042 Uiso 1 1 calc R
H60B H 1.0651 -0.1607 0.0876 0.042 Uiso 1 1 calc R
H60C H 1.0823 -0.0758 0.0283 0.042 Uiso 1 1 calc R
N1R N 0.2594(6) 0.2882(3) 0.8737(3) 0.0588(15) Uani 1 1 d .
C1S C 0.2892(6) 0.7006(4) 0.3282(3) 0.0438(14) Uani 1 1 d .
N1S N 0.3318(6) 0.6307(4) 0.3508(3) 0.0613(16) Uani 1 1 d .
C1R C 0.3601(6) 0.2992(3) 0.8463(2) 0.0390(13) Uani 1 1 d .
O1W O 0.5409(4) 0.4032(3) 0.23248(18) 0.0537(11) Uani 1 1 d .
H1WA H 0.5767 0.4299 0.2440 0.081 Uiso 1 1 d R
H1WB H 0.5216 0.3955 0.2033 0.081 Uiso 1 1 d R
N1T N 0.0435(7) 0.6238(5) 0.5331(3) 0.078(2) Uani 1 1 d .
C1T C 0.0013(10) 0.6271(6) 0.4904(5) 0.092(3) Uani 1 1 d .
C2R C 0.4831(6) 0.3117(4) 0.8117(3) 0.0401(13) Uani 1 1 d .
H4S1 H 0.5273 0.2537 0.8032 0.060 Uiso 1 1 calc R
H4S2 H 0.5266 0.3358 0.8381 0.060 Uiso 1 1 calc R
H4S3 H 0.4794 0.3543 0.7700 0.060 Uiso 1 1 calc R
C2S C 0.2409(6) 0.7894(4) 0.2972(3) 0.0467(15) Uani 1 1 d .
H2S1 H 0.1644 0.8099 0.3248 0.070 Uiso 1 1 calc R
H2S2 H 0.2239 0.7870 0.2544 0.070 Uiso 1 1 calc R
H2S3 H 0.3017 0.8314 0.2913 0.070 Uiso 1 1 calc R
C2T C -0.0654(19) 0.6380(9) 0.4355(9) 0.211(10) Uani 1 1 d .
H2T1 H -0.0609 0.6989 0.4088 0.317 Uiso 1 1 calc R
H2T2 H -0.1520 0.6289 0.4530 0.317 Uiso 1 1 calc R
H2T3 H -0.0274 0.5934 0.4086 0.317 Uiso 1 1 calc R

loop_
_atom_site_aniso_label
_atom_site_aniso_U_11
_atom_site_aniso_U_22
_atom_site_aniso_U_33
_atom_site_aniso_U_23
_atom_site_aniso_U_13
_atom_site_aniso_U_12
O1 0.050(3) 0.0319(18) 0.0271(17) -0.0090(14) -0.0149(17) 0.0074(16)
N1 0.023(2) 0.0281(19) 0.0140(16) -0.0036(13) -0.0013(15) -0.0060(15)
C1 0.029(3) 0.030(2) 0.0148(19) -0.0047(16) -0.0056(18) -0.0007(19)
O1X 0.034(2) 0.0256(16) 0.0179(14) -0.0026(12) -0.0012(13) -0.0009(14)
N1X 0.031(2) 0.0230(19) 0.0151(16) -0.0020(13) -0.0010(15) -0.0022(16)
C1X 0.033(3) 0.033(3) 0.020(2) -0.0052(18) -0.005(2) 0.000(2)
C2X 0.033(3) 0.029(2) 0.023(2) -0.0033(18) -0.008(2) 0.002(2)
C3X 0.034(3) 0.032(2) 0.017(2) -0.0036(17) -0.0013(19) -0.001(2)
C4X 0.036(3) 0.033(3) 0.027(2) -0.0069(19) -0.011(2) -0.006(2)
C5X 0.040(3) 0.032(3) 0.023(2) -0.0028(18) -0.011(2) -0.004(2)
C6X 0.035(3) 0.032(2) 0.018(2) -0.0035(17) -0.0037(19) -0.001(2)
C7X 0.038(3) 0.037(3) 0.020(2) -0.0017(18) -0.006(2) -0.007(2)
C8X 0.044(4) 0.038(3) 0.026(2) -0.007(2) -0.006(2) 0.006(2)
C9X 0.049(4) 0.038(3) 0.037(3) -0.012(2) -0.003(3) 0.004(3)
C10X 0.045(4) 0.041(3) 0.039(3) -0.012(2) -0.006(3) -0.004(3)
C11X 0.047(4) 0.034(3) 0.028(2) -0.008(2) -0.004(2) -0.003(2)
N2 0.027(2) 0.0259(19) 0.0136(16) -0.0005(13) -0.0028(15) -0.0006(16)
O2 0.042(3) 0.0366(19) 0.0334(18) -0.0058(15) -0.0117(17) 0.0071(16)
C2 0.028(3) 0.027(2) 0.025(2) -0.0062(17) -0.0063(19) -0.0029(19)
O3 0.052(3) 0.0341(19) 0.0295(17) -0.0091(14) -0.0111(17) 0.0017(16)
N3 0.025(2) 0.0285(19) 0.0174(17) -0.0019(14) -0.0042(16) 0.0039(16)
C3 0.028(3) 0.032(2) 0.021(2) -0.0016(18) -0.0006(19) -0.005(2)
O4 0.051(3) 0.0331(18) 0.0297(17) -0.0038(14) -0.0103(17) -0.0106(16)
C4 0.029(3) 0.028(2) 0.0126(18) -0.0026(16) 0.0008(17) -0.0001(19)
N4 0.024(2) 0.0281(19) 0.0153(16) -0.0053(14) -0.0031(15) -0.0004(15)
O5 0.072(3) 0.051(2) 0.0255(18) -0.0028(16) -0.0088(19) -0.020(2)
C5 0.029(3) 0.028(2) 0.0131(19) -0.0037(16) 0.0004(17) -0.0005(19)
O6 0.044(3) 0.072(3) 0.0337(19) -0.0218(18) -0.0040(18) -0.014(2)
C6 0.032(3) 0.032(2) 0.0132(19) -0.0061(17) -0.0013(18) 0.002(2)
O7 0.040(2) 0.0298(17) 0.0274(16) -0.0008(13) -0.0136(16) -0.0064(15)
C7 0.025(3) 0.036(3) 0.021(2) -0.0092(18) -0.0026(19) -0.001(2)
O8 0.036(2) 0.0372(19) 0.044(2) -0.0096(15) -0.0117(18) -0.0061(16)
C8 0.032(3) 0.034(3) 0.020(2) -0.0060(18) -0.008(2) 0.005(2)
O9 0.045(3) 0.0312(18) 0.0317(18) -0.0020(14) -0.0134(17) -0.0043(15)
C9 0.028(3) 0.032(2) 0.020(2) -0.0057(18) -0.0022(19) 0.007(2)
O10 0.035(2) 0.0302(17) 0.0234(16) 0.0004(13) -0.0021(14) 0.0050(14)
C10 0.037(3) 0.031(2) 0.019(2) -0.0075(18) -0.004(2) -0.001(2)
C11 0.031(3) 0.034(3) 0.017(2) -0.0047(17) -0.0056(19) 0.005(2)
O11 0.048(3) 0.046(2) 0.0291(18) -0.0021(15) -0.0149(18) -0.0068(17)
O12 0.037(2) 0.0401(19) 0.0263(17) 0.0004(14) -0.0070(15) -0.0058(16)
C12 0.031(3) 0.032(2) 0.024(2) -0.0085(18) -0.004(2) 0.003(2)
C13 0.030(3) 0.033(3) 0.022(2) -0.0053(18) 0.002(2) -0.004(2)
C14 0.059(4) 0.032(3) 0.041(3) -0.013(2) -0.006(3) 0.004(3)
C15 0.032(3) 0.042(3) 0.018(2) -0.0060(19) 0.0017(19) -0.003(2)
C16 0.026(3) 0.028(2) 0.018(2) -0.0058(17) -0.0006(18) -0.0027(19)
C17 0.027(3) 0.036(3) 0.020(2) -0.0006(18) 0.0008(18) -0.007(2)
C18 0.031(3) 0.036(3) 0.017(2) 0.0009(18) -0.0029(19) -0.001(2)
C19 0.031(3) 0.027(2) 0.017(2) -0.0053(17) -0.0051(19) 0.0025(19)
C20 0.030(3) 0.030(2) 0.0140(19) 0.0000(16) -0.0047(18) -0.0001(19)
C21 0.031(3) 0.034(2) 0.0110(18) -0.0022(16) -0.0086(18) -0.002(2)
C22 0.042(3) 0.033(2) 0.0106(19) -0.0032(17) -0.0044(19) -0.007(2)
C23 0.035(3) 0.036(3) 0.018(2) -0.0076(18) 0.0007(19) -0.003(2)
C24 0.036(3) 0.034(3) 0.019(2) -0.0067(18) -0.006(2) -0.004(2)
C25 0.032(3) 0.041(3) 0.026(2) -0.003(2) -0.006(2) -0.013(2)
C26 0.026(3) 0.037(3) 0.027(2) -0.0050(19) -0.008(2) -0.003(2)
C27 0.059(4) 0.042(3) 0.024(2) -0.006(2) -0.009(2) -0.020(3)
C28 0.047(4) 0.035(3) 0.031(3) -0.012(2) -0.007(2) -0.004(2)
C29 0.053(5) 0.087(5) 0.046(3) -0.031(3) -0.017(3) -0.006(3)
C30 0.038(3) 0.037(3) 0.015(2) 0.0002(18) -0.006(2) 0.001(2)
C31 0.026(3) 0.031(2) 0.0140(19) -0.0045(16) -0.0042(18) -0.0008(19)
C32 0.030(3) 0.038(3) 0.020(2) -0.0049(18) -0.007(2) 0.000(2)
C33 0.030(3) 0.039(3) 0.022(2) -0.0082(19) -0.008(2) 0.004(2)
C34 0.022(3) 0.030(2) 0.020(2) -0.0043(17) 0.0013(18) -0.0036(19)
C35 0.023(3) 0.031(2) 0.020(2) -0.0032(17) -0.0004(18) -0.0038(19)
C36 0.029(3) 0.027(2) 0.0161(19) -0.0023(16) 0.0006(18) -0.0020(19)
C37 0.023(3) 0.032(2) 0.023(2) -0.0056(18) -0.0067(19) -0.0006(19)
C38 0.034(3) 0.033(3) 0.026(2) -0.0042(19) -0.010(2) -0.008(2)
C39 0.029(3) 0.028(2) 0.020(2) -0.0028(17) -0.0027(19) -0.0041(19)
C40 0.031(3) 0.032(2) 0.017(2) 0.0001(17) -0.0065(19) -0.003(2)
C41 0.035(3) 0.029(2) 0.017(2) -0.0040(17) -0.0027(19) -0.010(2)
C42 0.031(3) 0.032(2) 0.018(2) -0.0004(17) -0.0042(19) -0.005(2)
C43 0.033(3) 0.029(2) 0.023(2) -0.0068(18) -0.001(2) -0.006(2)
C44 0.044(4) 0.031(3) 0.032(3) -0.005(2) -0.006(2) -0.004(2)
C45 0.029(3) 0.033(2) 0.025(2) -0.0049(18) 0.000(2) -0.002(2)
C46 0.024(3) 0.026(2) 0.0169(19) 0.0012(16) -0.0008(17) -0.0033(18)
C47 0.033(3) 0.028(2) 0.018(2) -0.0043(17) 0.0024(19) -0.001(2)
C48 0.042(3) 0.027(2) 0.019(2) -0.0067(17) -0.007(2) 0.000(2)
C49 0.033(3) 0.025(2) 0.0130(18) -0.0029(15) -0.0039(18) -0.0053(18)
C50 0.031(3) 0.028(2) 0.0125(19) -0.0030(16) -0.0019(18) -0.0044(19)
C51 0.028(3) 0.029(2) 0.0094(17) -0.0044(15) -0.0032(17) -0.0028(18)
C52 0.028(3) 0.031(2) 0.0155(19) -0.0078(17) -0.0058(18) 0.0004(19)
C53 0.030(3) 0.028(2) 0.017(2) 0.0001(17) -0.0051(18) -0.0037(19)
C54 0.030(3) 0.027(2) 0.020(2) -0.0028(17) -0.0066(19) -0.0009(19)
C55 0.026(3) 0.031(2) 0.023(2) -0.0051(18) -0.0041(19) 0.0004(19)
C56 0.032(3) 0.031(2) 0.0117(18) 0.0001(16) -0.0058(18) -0.008(2)
C57 0.035(3) 0.031(2) 0.024(2) 0.0020(18) -0.007(2) -0.001(2)
C58 0.036(3) 0.030(2) 0.021(2) -0.0029(18) -0.005(2) 0.001(2)
C59 0.029(3) 0.047(3) 0.038(3) -0.005(2) 0.000(2) -0.006(2)
C60 0.041(3) 0.029(2) 0.018(2) -0.0074(17) -0.010(2) -0.006(2)
N1R 0.051(4) 0.055(3) 0.048(3) 0.003(2) 0.013(3) 0.010(3)
C1S 0.049(4) 0.056(4) 0.029(3) -0.017(3) -0.008(3) -0.001(3)
N1S 0.082(5) 0.060(3) 0.043(3) -0.007(2) -0.028(3) 0.005(3)
C1R 0.049(4) 0.035(3) 0.027(2) -0.002(2) -0.004(2) 0.004(2)
O1W 0.069(3) 0.067(3) 0.0300(19) -0.0085(18) -0.009(2) -0.023(2)
N1T 0.073(5) 0.101(5) 0.074(4) -0.029(4) -0.039(4) 0.004(4)
C1T 0.083(8) 0.084(6) 0.118(8) -0.027(5) -0.033(7) -0.006(5)
C2R 0.042(4) 0.043(3) 0.034(3) -0.008(2) -0.004(2) -0.004(2)
C2S 0.048(4) 0.045(3) 0.050(3) -0.022(3) -0.009(3) 0.004(3)
C2T 0.30(3) 0.144(11) 0.254(19) -0.012(11) -0.22(2) -0.041(12)

loop_
_atom_type_symbol
_atom_type_description
_atom_type_scat_dispersion_real
_atom_type_scat_dispersion_imag
_atom_type_scat_source
C C 0.0033 0.0016 'International Tables Vol C Tables 4.2.6.8 and 6.1.1.4'
H H 0.0000 0.0000 'International Tables Vol C Tables 4.2.6.8 and 6.1.1.4'
N N 0.0061 0.0033 'International Tables Vol C Tables 4.2.6.8 and 6.1.1.4'
O O 0.0106 0.0060 'International Tables Vol C Tables 4.2.6.8 and 6.1.1.4'

loop_
_geom_angle_atom_site_label_1
_geom_angle_atom_site_label_2
_geom_angle_atom_site_label_3
_geom_angle
C9 O1 C12 117.1(3)
C4 N1 C1 109.9(4)
C2 C1 N1 106.5(4)
C2 C1 C50 131.2(4)
N1 C1 C50 122.0(4)
O1X N1X C5X 118.9(3)
O1X N1X C1X 120.4(3)
C5X N1X C1X 120.7(4)
N1X C1X C2X 120.1(4)
C1X C2X C3X 120.3(4)
C4X C3X C2X 117.1(4)
C4X C3X C6X 120.3(4)
C2X C3X C6X 122.5(4)
C5X C4X C3X 121.4(4)
C4X C5X N1X 120.3(4)
C11X C6X C7X 119.2(4)
C11X C6X C3X 119.6(4)
C7X C6X C3X 121.2(5)
C8X C7X C6X 120.3(5)
C7X C8X C9X 120.1(5)
C8X C9X C10X 120.5(5)
C11X C10X C9X 119.5(5)
C10X C11X C6X 120.4(5)
C16 N2 C19 111.8(4)
C1 C2 C3 108.2(4)
C13 O3 C14 114.9(4)
C34 N3 C31 110.1(4)
C4 C3 C2 107.5(4)
C24 O4 C27 118.5(4)
C3 C4 N1 107.9(4)
C3 C4 C5 130.6(4)
N1 C4 C5 121.5(4)
C49 N4 C46 111.1(4)
C4 C5 C16 109.8(4)
C4 C5 C6 110.0(3)
C16 C5 C6 112.2(4)
C4 C5 C15 108.1(4)
C16 C5 C15 109.5(4)
C6 C5 C15 107.1(4)
C28 O6 C29 116.0(5)
C11 C6 C7 117.8(4)
C11 C6 C5 121.7(4)
C7 C6 C5 120.2(4)
C39 O7 C42 116.9(3)
C8 C7 C6 121.4(4)
C7 C8 C9 119.9(4)
C43 O9 C44 115.3(4)
O1 C9 C8 114.9(4)
O1 C9 C10 124.4(4)
C8 C9 C10 120.6(4)
C54 O10 C57 117.3(4)
C9 C10 C11 118.4(4)
C6 C11 C10 121.9(4)
C58 O12 C59 116.2(4)
O1 C12 C13 106.6(4)
O2 C13 O3 124.5(4)
O2 C13 C12 126.2(4)
O3 C13 C12 109.3(4)
N2 C16 C17 106.6(4)
N2 C16 C5 123.2(4)
C17 C16 C5 130.1(5)
C16 C17 C18 107.8(4)
C19 C18 C17 108.5(4)
C18 C19 N2 105.3(4)
C18 C19 C20 130.3(4)
N2 C19 C20 124.3(4)
C19 C20 C31 110.4(3)
C19 C20 C21 111.1(4)
C31 C20 C21 110.8(4)
C19 C20 C30 109.4(4)
C31 C20 C30 108.0(4)
C21 C20 C30 107.0(3)
C26 C21 C22 118.2(4)
C26 C21 C20 121.1(4)
C22 C21 C20 120.6(4)
C23 C22 C21 120.4(5)
C22 C23 C24 120.3(5)
O4 C24 C23 114.9(4)
O4 C24 C25 124.7(5)
C23 C24 C25 120.3(4)
C26 C25 C24 119.6(5)
C25 C26 C21 121.2(5)
O4 C27 C28 111.4(4)
O5 C28 O6 125.3(5)
O5 C28 C27 124.9(5)
O6 C28 C27 109.8(5)
C32 C31 N3 107.1(4)
C32 C31 C20 131.1(4)
N3 C31 C20 121.8(4)
C31 C32 C33 108.2(4)
C34 C33 C32 107.2(4)
C33 C34 N3 107.3(4)
C33 C34 C35 130.8(4)
N3 C34 C35 121.8(4)
C46 C35 C34 110.6(4)
C46 C35 C36 110.6(4)
C34 C35 C36 110.1(3)
C46 C35 C45 109.1(4)
C34 C35 C45 108.9(4)
C36 C35 C45 107.4(4)
C41 C36 C37 117.8(4)
C41 C36 C35 123.0(4)
C37 C36 C35 119.1(4)
C38 C37 C36 121.1(4)
C37 C38 C39 119.6(4)
C40 C39 O7 124.9(4)
C40 C39 C38 120.7(4)
O7 C39 C38 114.5(4)
C39 C40 C41 119.1(4)
C40 C41 C36 121.7(4)
O7 C42 C43 106.1(3)
O8 C43 O9 125.4(4)
O8 C43 C42 125.1(4)
O9 C43 C42 109.4(4)
C47 C46 N4 106.2(4)
C47 C46 C35 131.2(4)
N4 C46 C35 122.6(4)
C46 C47 C48 108.2(4)
C49 C48 C47 109.1(4)
N4 C49 C48 105.3(4)
N4 C49 C50 122.7(4)
C48 C49 C50 131.6(4)
C1 C50 C51 109.7(3)
C1 C50 C49 112.2(3)
C51 C50 C49 110.8(4)
C1 C50 C60 107.9(4)
C51 C50 C60 107.6(3)
C49 C50 C60 108.5(3)
C56 C51 C52 118.1(4)
C56 C51 C50 121.4(4)
C52 C51 C50 120.4(4)
C53 C52 C51 121.2(4)
C54 C53 C52 119.1(4)
O10 C54 C53 124.8(4)
O10 C54 C55 114.0(4)
C53 C54 C55 121.2(4)
C56 C55 C54 119.0(4)
C55 C56 C51 121.4(4)
O10 C57 C58 112.8(4)
O11 C58 O12 124.5(5)
O11 C58 C57 127.3(4)
O12 C58 C57 108.1(4)
N1S C1S C2S 177.1(7)
N1R C1R C2R 178.8(6)
N1T C1T C2T 174.3(13)

loop_
_geom_bond_atom_site_label_1
_geom_bond_atom_site_label_2
_geom_bond_distance
O1 C9 1.374(5)
O1 C12 1.411(5)
N1 C4 1.382(6)
N1 C1 1.384(5)
C1 C2 1.371(7)
C1 C50 1.520(6)
O1X N1X 1.326(4)
N1X C5X 1.357(6)
N1X C1X 1.363(6)
C1X C2X 1.365(6)
C2X C3X 1.403(6)
C3X C4X 1.398(6)
C3X C6X 1.473(6)
C4X C5X 1.344(6)
C6X C11X 1.397(7)
C6X C7X 1.404(7)
C7X C8X 1.374(7)
C8X C9X 1.377(8)
C9X C10X 1.400(8)
C10X C11X 1.374(7)
N2 C16 1.367(6)
N2 C19 1.395(5)
O2 C13 1.212(5)
C2 C3 1.429(6)
O3 C13 1.321(5)
O3 C14 1.465(6)
N3 C34 1.384(6)
N3 C31 1.386(5)
C3 C4 1.353(6)
O4 C24 1.374(5)
O4 C27 1.422(7)
C4 C5 1.528(5)
N4 C49 1.386(5)
N4 C46 1.396(6)
O5 C28 1.205(7)
C5 C16 1.530(6)
C5 C6 1.540(6)
C5 C15 1.543(7)
O6 C28 1.334(7)
O6 C29 1.453(6)
C6 C11 1.370(6)
C6 C7 1.416(6)
O7 C39 1.378(5)
O7 C42 1.420(5)
C7 C8 1.368(6)
O8 C43 1.203(5)
C8 C9 1.378(6)
O9 C43 1.347(6)
O9 C44 1.441(6)
C9 C10 1.398(6)
O10 C54 1.383(5)
O10 C57 1.426(6)
C10 C11 1.402(6)
O11 C58 1.200(5)
O12 C58 1.342(6)
O12 C59 1.457(6)
C12 C13 1.509(6)
C16 C17 1.372(6)
C17 C18 1.433(7)
C18 C19 1.373(7)
C19 C20 1.516(7)
C20 C31 1.527(6)
C20 C21 1.538(6)
C20 C30 1.557(6)
C21 C26 1.400(7)
C21 C22 1.415(7)
C22 C23 1.379(6)
C23 C24 1.389(7)
C24 C25 1.391(7)
C25 C26 1.383(7)
C27 C28 1.516(6)
C31 C32 1.365(7)
C32 C33 1.436(6)
C33 C34 1.375(6)
C34 C35 1.528(6)
C35 C46 1.513(6)
C35 C36 1.537(6)
C35 C45 1.548(7)
C36 C41 1.398(6)
C36 C37 1.404(6)
C37 C38 1.375(6)
C38 C39 1.403(6)
C39 C40 1.377(6)
C40 C41 1.388(6)
C42 C43 1.504(6)
C46 C47 1.373(6)
C47 C48 1.413(7)
C48 C49 1.388(7)
C49 C50 1.526(7)
C50 C51 1.525(6)
C50 C60 1.542(5)
C51 C56 1.399(6)
C51 C52 1.406(6)
C52 C53 1.396(6)
C53 C54 1.383(7)
C54 C55 1.396(7)
C55 C56 1.391(6)
C57 C58 1.512(7)
N1R C1R 1.171(8)
C1S N1S 1.141(7)
C1S C2S 1.444(8)
C1R C2R 1.435(9)
N1T C1T 1.100(10)
C1T C2T 1.480(14)

loop_
_geom_torsion_atom_site_label_1
_geom_torsion_atom_site_label_2
_geom_torsion_atom_site_label_3
_geom_torsion_atom_site_label_4
_geom_torsion
C4 N1 C1 C2 -0.6(5)
C4 N1 C1 C50 173.0(4)
O1X N1X C1X C2X 178.2(4)
C5X N1X C1X C2X -2.8(7)
N1X C1X C2X C3X 0.1(7)
C1X C2X C3X C4X 1.6(7)
C1X C2X C3X C6X -178.2(5)
C2X C3X C4X C5X -0.8(8)
C6X C3X C4X C5X 179.1(5)
C3X C4X C5X N1X -1.8(8)
O1X N1X C5X C4X -177.3(4)
C1X N1X C5X C4X 3.7(7)
C4X C3X C6X C11X 29.8(7)
C2X C3X C6X C11X -150.4(5)
C4X C3X C6X C7X -148.6(5)
C2X C3X C6X C7X 31.2(7)
C11X C6X C7X C8X -1.7(7)
C3X C6X C7X C8X 176.8(4)
C6X C7X C8X C9X 1.6(7)
C7X C8X C9X C10X -0.2(8)
C8X C9X C10X C11X -1.2(8)
C9X C10X C11X C6X 1.2(8)
C7X C6X C11X C10X 0.2(7)
C3X C6X C11X C10X -178.2(4)
N1 C1 C2 C3 0.2(5)
C50 C1 C2 C3 -172.5(4)
C1 C2 C3 C4 0.3(5)
C2 C3 C4 N1 -0.7(5)
C2 C3 C4 C5 175.5(4)
C1 N1 C4 C3 0.8(5)
C1 N1 C4 C5 -175.8(4)
C3 C4 C5 C16 110.1(6)
N1 C4 C5 C16 -74.2(5)
C3 C4 C5 C6 -126.0(5)
N1 C4 C5 C6 49.7(6)
C3 C4 C5 C15 -9.3(6)
N1 C4 C5 C15 166.3(4)
C4 C5 C6 C11 -150.0(5)
C16 C5 C6 C11 -27.5(6)
C15 C5 C6 C11 92.7(5)
C4 C5 C6 C7 36.5(6)
C16 C5 C6 C7 159.0(4)
C15 C5 C6 C7 -80.9(5)
C11 C6 C7 C8 1.5(7)
C5 C6 C7 C8 175.3(4)
C6 C7 C8 C9 -0.6(7)
C12 O1 C9 C8 173.3(4)
C12 O1 C9 C10 -7.1(7)
C7 C8 C9 O1 179.6(4)
C7 C8 C9 C10 -0.1(8)
O1 C9 C10 C11 -179.7(5)
C8 C9 C10 C11 -0.1(7)
C7 C6 C11 C10 -1.7(7)
C5 C6 C11 C10 -175.4(5)
C9 C10 C11 C6 1.0(8)
C9 O1 C12 C13 -167.0(4)
C14 O3 C13 O2 2.0(7)
C14 O3 C13 C12 -179.6(5)
O1 C12 C13 O2 -1.7(7)
O1 C12 C13 O3 179.9(4)
C19 N2 C16 C17 -1.2(5)
C19 N2 C16 C5 -179.6(3)
C4 C5 C16 N2 74.1(5)
C6 C5 C16 N2 -48.6(5)
C15 C5 C16 N2 -167.4(4)
C4 C5 C16 C17 -103.9(5)
C6 C5 C16 C17 133.5(5)
C15 C5 C16 C17 14.7(6)
N2 C16 C17 C18 1.0(5)
C5 C16 C17 C18 179.2(4)
C16 C17 C18 C19 -0.4(5)
C17 C18 C19 N2 -0.4(5)
C17 C18 C19 C20 176.2(4)
C16 N2 C19 C18 1.0(5)
C16 N2 C19 C20 -175.9(4)
C18 C19 C20 C31 115.4(5)
N2 C19 C20 C31 -68.6(5)
C18 C19 C20 C21 -121.3(5)
N2 C19 C20 C21 54.8(5)
C18 C19 C20 C30 -3.3(6)
N2 C19 C20 C30 172.7(4)
C19 C20 C21 C26 -161.4(4)
C31 C20 C21 C26 -38.3(5)
C30 C20 C21 C26 79.3(5)
C19 C20 C21 C22 21.3(5)
C31 C20 C21 C22 144.4(4)
C30 C20 C21 C22 -98.1(4)
C26 C21 C22 C23 1.1(6)
C20 C21 C22 C23 178.5(4)
C21 C22 C23 C24 0.1(6)
C27 O4 C24 C23 155.6(4)
C27 O4 C24 C25 -29.4(6)
C22 C23 C24 O4 173.2(4)
C22 C23 C24 C25 -2.1(6)
O4 C24 C25 C26 -172.1(4)
C23 C24 C25 C26 2.7(6)
C24 C25 C26 C21 -1.4(6)
C22 C21 C26 C25 -0.4(6)
C20 C21 C26 C25 -177.9(4)
C24 O4 C27 C28 -75.6(5)
C29 O6 C28 O5 -0.7(8)
C29 O6 C28 C27 177.4(5)
O4 C27 C28 O5 -4.3(8)
O4 C27 C28 O6 177.6(4)
C34 N3 C31 C32 -0.9(5)
C34 N3 C31 C20 176.3(4)
C19 C20 C31 C32 -112.3(6)
C21 C20 C31 C32 124.3(5)
C30 C20 C31 C32 7.3(7)
C19 C20 C31 N3 71.3(5)
C21 C20 C31 N3 -52.2(6)
C30 C20 C31 N3 -169.1(4)
N3 C31 C32 C33 0.8(6)
C20 C31 C32 C33 -176.0(5)
C31 C32 C33 C34 -0.5(6)
C32 C33 C34 N3 0.0(5)
C32 C33 C34 C35 176.8(5)
C31 N3 C34 C33 0.5(5)
C31 N3 C34 C35 -176.6(4)
C33 C34 C35 C46 103.3(6)
N3 C34 C35 C46 -80.3(5)
C33 C34 C35 C36 -134.1(5)
N3 C34 C35 C36 42.3(6)
C33 C34 C35 C45 -16.6(7)
N3 C34 C35 C45 159.8(4)
C46 C35 C36 C41 -19.1(6)
C34 C35 C36 C41 -141.7(5)
C45 C35 C36 C41 99.8(5)
C46 C35 C36 C37 164.6(4)
C34 C35 C36 C37 42.0(6)
C45 C35 C36 C37 -76.5(5)
C41 C36 C37 C38 1.1(7)
C35 C36 C37 C38 177.5(4)
C36 C37 C38 C39 -0.5(7)
C42 O7 C39 C40 5.2(7)
C42 O7 C39 C38 -175.2(4)
C37 C38 C39 C40 0.4(7)
C37 C38 C39 O7 -179.2(5)
O7 C39 C40 C41 178.7(5)
C38 C39 C40 C41 -0.9(7)
C39 C40 C41 C36 1.5(7)
C37 C36 C41 C40 -1.6(7)
C35 C36 C41 C40 -177.9(5)
C39 O7 C42 C43 -179.1(4)
C44 O9 C43 O8 -1.7(7)
C44 O9 C43 C42 178.0(4)
O7 C42 C43 O8 2.2(7)
O7 C42 C43 O9 -177.4(4)
C49 N4 C46 C47 -1.9(5)
C49 N4 C46 C35 178.7(4)
C34 C35 C46 C47 -113.4(5)
C36 C35 C46 C47 124.3(5)
C45 C35 C46 C47 6.4(6)
C34 C35 C46 N4 65.9(5)
C36 C35 C46 N4 -56.4(5)
C45 C35 C46 N4 -174.3(4)
N4 C46 C47 C48 1.6(5)
C35 C46 C47 C48 -179.1(4)
C46 C47 C48 C49 -0.8(5)
C46 N4 C49 C48 1.4(5)
C46 N4 C49 C50 -171.8(4)
C47 C48 C49 N4 -0.4(5)
C47 C48 C49 C50 172.0(4)
C2 C1 C50 C51 116.6(5)
N1 C1 C50 C51 -55.1(5)
C2 C1 C50 C49 -119.8(5)
N1 C1 C50 C49 68.5(5)
C2 C1 C50 C60 -0.3(7)
N1 C1 C50 C60 -172.0(4)
N4 C49 C50 C1 -62.5(5)
C48 C49 C50 C1 126.3(5)
N4 C49 C50 C51 60.5(5)
C48 C49 C50 C51 -110.7(5)
N4 C49 C50 C60 178.4(4)
C48 C49 C50 C60 7.2(6)
C1 C50 C51 C56 -30.9(5)
C49 C50 C51 C56 -155.3(3)
C60 C50 C51 C56 86.2(4)
C1 C50 C51 C52 153.4(4)
C49 C50 C51 C52 29.0(5)
C60 C50 C51 C52 -89.5(5)
C56 C51 C52 C53 1.7(5)
C50 C51 C52 C53 177.6(3)
C51 C52 C53 C54 -1.0(6)
C57 O10 C54 C53 24.3(6)
C57 O10 C54 C55 -157.4(4)
C52 C53 C54 O10 177.7(4)
C52 C53 C54 C55 -0.5(6)
O10 C54 C55 C56 -177.2(3)
C53 C54 C55 C56 1.2(6)
C54 C55 C56 C51 -0.4(6)
C52 C51 C56 C55 -1.0(6)
C50 C51 C56 C55 -176.8(3)
C54 O10 C57 C58 -88.1(5)
C59 O12 C58 O11 8.4(7)
C59 O12 C58 C57 -171.2(4)
O10 C57 C58 O11 15.6(7)
O10 C57 C58 O12 -164.7(4)
